data_7153059
loop_
_publ_author_name
'Hardman, Andrea M.'
'So, Sonia S.'
'Mattson, Anita E.'

_publ_section_title
;
 Urea-catalyzed construction of oxazinanes.
;
_journal_issue 35
_journal_name_full 'Organic &amp; biomolecular chemistry'
_journal_page_first 5793
_journal_page_last 5797
_journal_paper_doi 10.1039/c3ob41517a
_journal_volume 11
_journal_year 2013
_chemical_compound_source 'synthesis as described'
_chemical_formula_moiety 'C24 H22 N2 O5'
_chemical_formula_sum 'C24 H22 N2 O5'
_chemical_formula_weight 418.44
_chemical_name_common 'Mattson 1934'
_chemical_name_systematic
;
 ?
;
_space_group_IT_number 2
_symmetry_cell_setting triclinic
_symmetry_Int_Tables_number 2
_symmetry_space_group_name_Hall '-P 1'
_symmetry_space_group_name_H-M 'P -1'
_atom_sites_solution_hydrogens geom
_atom_sites_solution_primary direct
_atom_sites_solution_secondary difmap
_audit_conform_dict_location ftp://ftp.iucr.org/pub/cif_core.dic
_audit_conform_dict_name cif_core.dic
_audit_conform_dict_version 2.4
_audit_creation_date 2013-02-27T17:49:38-00:00
_audit_creation_method 'WinGX routine CIF_UPDATE'
_cell_angle_alpha 84.567(1)
_cell_angle_beta 79.398(1)
_cell_angle_gamma 67.733(1)
_cell_formula_units_Z 2
_cell_length_a 8.2132(1)
_cell_length_b 8.7380(1)
_cell_length_c 15.5338(3)
_cell_measurement_reflns_used 4589
_cell_measurement_temperature 150(2)
_cell_measurement_theta_max 27.485
_cell_measurement_theta_min 1.018
_cell_measurement_wavelength 0.71073
_cell_volume 1013.69(3)
_computing_cell_refinement 'HKL Scalepack (Otwinowski & Minor 1997)'
_computing_data_collection 'Collect (Bruker AXS BV, 1997-2004)'
_computing_data_reduction 'HKL Denzo and Scalepack (Otwinowski & Minor 1997)'
_computing_molecular_graphics 'Ortep-3 for Windows (Farrugia, 1997)'
_computing_publication_material 'WinGX publication routines (Farrugia, 1999)'
_computing_structure_refinement 'SHELXL-97 (Sheldrick, 2008)'
_computing_structure_solution 'SHELXS-97 (Sheldrick, 2008)'
_diffrn_ambient_temperature 150(2)
_diffrn_detector 'CCD plate'
_diffrn_detector_area_resol_mean 9
_diffrn_measured_fraction_theta_full 0.997
_diffrn_measured_fraction_theta_max 0.997
_diffrn_measurement_device '95mm CCD camera on \k-goniostat'
_diffrn_measurement_device_type 'Nonius KappaCCD'
_diffrn_measurement_method 'phi and omega scans'
_diffrn_orient_matrix_type 'by Bruker AXS Collect from scalepack cell'
_diffrn_orient_matrix_UB_11 0.886911E-1
_diffrn_orient_matrix_UB_12 0.01525
_diffrn_orient_matrix_UB_13 -0.501322E-1
_diffrn_orient_matrix_UB_21 0.665067E-1
_diffrn_orient_matrix_UB_22 0.224084E-1
_diffrn_orient_matrix_UB_23 0.420527E-1
_diffrn_orient_matrix_UB_31 0.740242E-1
_diffrn_orient_matrix_UB_32 -0.120705
_diffrn_orient_matrix_UB_33 0.33166E-2
_diffrn_radiation_monochromator graphite
_diffrn_radiation_probe x-ray
_diffrn_radiation_type MoK\a
_diffrn_radiation_wavelength 0.71073
_diffrn_reflns_av_R_equivalents 0.034
_diffrn_reflns_limit_h_max 10
_diffrn_reflns_limit_h_min -10
_diffrn_reflns_limit_k_max 11
_diffrn_reflns_limit_k_min -11
_diffrn_reflns_limit_l_max 20
_diffrn_reflns_limit_l_min -20
_diffrn_reflns_number 30041
_diffrn_reflns_theta_full 27.4
_diffrn_reflns_theta_max 27.4
_diffrn_reflns_theta_min 2.52
_diffrn_source 'Enraf Nonius FR590'
_exptl_absorpt_coefficient_mu 0.097
_exptl_absorpt_correction_T_max 0.988
_exptl_absorpt_correction_T_min 0.897
_exptl_absorpt_correction_type multi-scan
_exptl_absorpt_process_details 'HKL Scalepack (Otwinowski & Minor, 1997)'
_exptl_crystal_colour colourless
_exptl_crystal_density_diffrn 1.371
_exptl_crystal_density_method 'not measured'
_exptl_crystal_description 'triangular plate'
_exptl_crystal_F_000 440
_exptl_crystal_size_max 0.42
_exptl_crystal_size_mid 0.38
_exptl_crystal_size_min 0.12
_refine_diff_density_max 0.259
_refine_diff_density_min -0.235
_refine_diff_density_rms 0.046
_refine_ls_extinction_method none
_refine_ls_goodness_of_fit_ref 1.047
_refine_ls_hydrogen_treatment constr
_refine_ls_matrix_type full
_refine_ls_number_parameters 281
_refine_ls_number_reflns 4605
_refine_ls_number_restraints 0
_refine_ls_restrained_S_all 1.047
_refine_ls_R_factor_all 0.0613
_refine_ls_R_factor_gt 0.0419
_refine_ls_shift/su_max 0
_refine_ls_shift/su_mean 0
_refine_ls_structure_factor_coef Fsqd
_refine_ls_weighting_details 'w=1/[\s^2^(Fo^2^)+(0.0629P)^2^+0.2108P] where P=(Fo^2^+2Fc^2^)/3'
_refine_ls_weighting_scheme calc
_refine_ls_wR_factor_gt 0.1054
_refine_ls_wR_factor_ref 0.1171
_reflns_number_gt 3499
_reflns_number_total 4605
_reflns_threshold_expression >2\s(I)
_cod_data_source_file c3ob41517a.txt
_cod_data_source_block Mattson1934
_cod_database_code 7153059

loop_
_symmetry_equiv_pos_as_xyz
'x, y, z'
'-x, -y, -z'

loop_
_atom_site_label
_atom_site_type_symbol
_atom_site_fract_x
_atom_site_fract_y
_atom_site_fract_z
_atom_site_U_iso_or_equiv
_atom_site_adp_type
_atom_site_occupancy
_atom_site_symmetry_multiplicity
_atom_site_calc_flag
_atom_site_refinement_flags
C1 C 0.16601(18) 0.82866(17) 0.36592(9) 0.0222(3) Uani 1 1 d .
H1 H 0.06 0.9346 0.3726 0.027 Uiso 1 1 calc R
C2 C 0.17728(19) 0.74656(17) 0.28136(9) 0.0243(3) Uani 1 1 d .
H2A H 0.2729 0.6354 0.2793 0.029 Uiso 1 1 calc R
H2B H 0.0634 0.7322 0.2813 0.029 Uiso 1 1 calc R
C3 C 0.21503(18) 0.84723(16) 0.20008(9) 0.0223(3) Uani 1 1 d .
C4 C 0.35894(18) 0.91873(16) 0.20510(8) 0.0216(3) Uani 1 1 d .
H4 H 0.3368 1.0152 0.1627 0.026 Uiso 1 1 calc R
C5 C 0.15667(18) 0.71714(16) 0.44529(8) 0.0217(3) Uani 1 1 d .
C6 C 0.29330(19) 0.56364(17) 0.45162(9) 0.0261(3) Uani 1 1 d .
H6 H 0.3954 0.5323 0.4073 0.031 Uiso 1 1 calc R
C7 C 0.2815(2) 0.45680(18) 0.52173(10) 0.0294(3) Uani 1 1 d .
H7 H 0.3758 0.3528 0.5256 0.035 Uiso 1 1 calc R
C8 C 0.1330(2) 0.50072(18) 0.58628(9) 0.0286(3) Uani 1 1 d .
H8 H 0.1237 0.4256 0.6336 0.034 Uiso 1 1 calc R
C9 C -0.0018(2) 0.65365(19) 0.58218(9) 0.0305(3) Uani 1 1 d .
H9 H -0.1029 0.6848 0.6272 0.037 Uiso 1 1 calc R
C10 C 0.01060(19) 0.76226(18) 0.51185(9) 0.0267(3) Uani 1 1 d .
H10 H -0.0816 0.868 0.5094 0.032 Uiso 1 1 calc R
C11 C 0.54872(18) 0.80197(17) 0.17444(9) 0.0229(3) Uani 1 1 d .
C12 C 0.6350(2) 0.83763(19) 0.09327(9) 0.0299(3) Uani 1 1 d .
H12 H 0.5744 0.9332 0.0604 0.036 Uiso 1 1 calc R
C13 C 0.8067(2) 0.7367(2) 0.05971(10) 0.0356(4) Uani 1 1 d .
H13 H 0.8628 0.7632 0.0043 0.043 Uiso 1 1 calc R
C14 C 0.8967(2) 0.5976(2) 0.10664(10) 0.0331(3) Uani 1 1 d .
H14 H 1.0144 0.5275 0.0836 0.04 Uiso 1 1 calc R
C15 C 0.8140(2) 0.56117(18) 0.18754(10) 0.0297(3) Uani 1 1 d .
H15 H 0.8757 0.4656 0.22 0.036 Uiso 1 1 calc R
C16 C 0.64181(19) 0.66268(17) 0.22185(9) 0.0258(3) Uani 1 1 d .
H16 H 0.5874 0.637 0.2778 0.031 Uiso 1 1 calc R
C17 C 0.43406(17) 1.07094(16) 0.30631(9) 0.0216(3) Uani 1 1 d .
C18 C 0.44106(19) 1.20288(16) 0.24964(9) 0.0249(3) Uani 1 1 d .
H18 H 0.372 1.2351 0.2036 0.03 Uiso 1 1 calc R
C19 C 0.5487(2) 1.28699(17) 0.26043(9) 0.0276(3) Uani 1 1 d .
H19 H 0.5553 1.375 0.2208 0.033 Uiso 1 1 calc R
C20 C 0.64689(19) 1.24377(17) 0.32862(10) 0.0290(3) Uani 1 1 d .
H20 H 0.7213 1.301 0.3356 0.035 Uiso 1 1 calc R
C21 C 0.6353(2) 1.11636(18) 0.38636(10) 0.0296(3) Uani 1 1 d .
H21 H 0.6996 1.0885 0.4342 0.036 Uiso 1 1 calc R
C22 C 0.53069(19) 1.02844(17) 0.37538(9) 0.0261(3) Uani 1 1 d .
H22 H 0.5253 0.9399 0.4148 0.031 Uiso 1 1 calc R
C23 C 0.26730(18) 0.74226(17) 0.11781(9) 0.0233(3) Uani 1 1 d .
C24 C 0.3035(2) 0.7515(2) -0.03625(10) 0.0367(4) Uani 1 1 d .
H24A H 0.4304 0.6815 -0.0429 0.055 Uiso 1 1 calc R
H24B H 0.2824 0.8319 -0.0854 0.055 Uiso 1 1 calc R
H24C H 0.2332 0.6824 -0.0357 0.055 Uiso 1 1 calc R
N1 N 0.31889(15) 0.98993(13) 0.29298(7) 0.0216(2) Uani 1 1 d .
N2 N 0.03848(16) 0.99192(15) 0.18656(8) 0.0270(3) Uani 1 1 d .
O1 O 0.32766(12) 0.86158(11) 0.36000(6) 0.0217(2) Uani 1 1 d .
O2 O 0.03794(15) 1.13154(13) 0.16984(7) 0.0369(3) Uani 1 1 d .
O3 O -0.09101(14) 0.95346(13) 0.19108(8) 0.0370(3) Uani 1 1 d .
O4 O 0.31870(14) 0.59463(12) 0.11993(7) 0.0312(3) Uani 1 1 d .
O5 O 0.25075(14) 0.83886(12) 0.04578(6) 0.0292(2) Uani 1 1 d .

loop_
_atom_site_aniso_label
_atom_site_aniso_U_11
_atom_site_aniso_U_22
_atom_site_aniso_U_33
_atom_site_aniso_U_23
_atom_site_aniso_U_13
_atom_site_aniso_U_12
C1 0.0207(7) 0.0224(7) 0.0237(7) 0.0004(5) -0.0036(5) -0.0085(5)
C2 0.0278(7) 0.0271(7) 0.0217(7) 0.0013(6) -0.0051(6) -0.0142(6)
C3 0.0233(7) 0.0210(7) 0.0218(7) 0.0001(5) -0.0057(5) -0.0066(6)
C4 0.0265(7) 0.0221(7) 0.0174(6) 0.0010(5) -0.0041(5) -0.0105(6)
C5 0.0239(7) 0.0245(7) 0.0203(7) -0.0014(5) -0.0040(5) -0.0126(6)
C6 0.0259(7) 0.0258(7) 0.0246(7) -0.0007(6) 0.0004(6) -0.0094(6)
C7 0.0334(8) 0.0245(7) 0.0304(8) 0.0020(6) -0.0075(6) -0.0105(6)
C8 0.0378(8) 0.0339(8) 0.0216(7) 0.0052(6) -0.0077(6) -0.0217(7)
C9 0.0300(8) 0.0426(9) 0.0216(7) -0.0023(6) 0.0004(6) -0.0181(7)
C10 0.0246(7) 0.0288(7) 0.0256(7) -0.0024(6) -0.0031(6) -0.0088(6)
C11 0.0272(7) 0.0255(7) 0.0206(7) -0.0018(5) -0.0043(6) -0.0143(6)
C12 0.0320(8) 0.0326(8) 0.0249(7) 0.0030(6) -0.0048(6) -0.0124(7)
C13 0.0344(9) 0.0464(9) 0.0261(8) -0.0007(7) 0.0027(6) -0.0185(7)
C14 0.0282(8) 0.0380(8) 0.0320(8) -0.0099(7) 0.0005(6) -0.0113(7)
C15 0.0317(8) 0.0258(7) 0.0305(8) -0.0022(6) -0.0055(6) -0.0087(6)
C16 0.0292(8) 0.0244(7) 0.0238(7) 0.0000(6) -0.0025(6) -0.0108(6)
C17 0.0216(7) 0.0204(6) 0.0221(7) -0.0040(5) 0.0001(5) -0.0076(5)
C18 0.0303(8) 0.0224(7) 0.0222(7) -0.0008(5) -0.0038(6) -0.0100(6)
C19 0.0330(8) 0.0226(7) 0.0269(7) -0.0026(6) 0.0020(6) -0.0126(6)
C20 0.0274(8) 0.0277(7) 0.0349(8) -0.0078(6) -0.0009(6) -0.0138(6)
C21 0.0295(8) 0.0292(8) 0.0316(8) -0.0027(6) -0.0101(6) -0.0096(6)
C22 0.0299(8) 0.0228(7) 0.0263(7) 0.0021(6) -0.0062(6) -0.0103(6)
C23 0.0234(7) 0.0259(7) 0.0216(7) -0.0006(5) -0.0053(5) -0.0094(6)
C24 0.0462(10) 0.0409(9) 0.0207(7) -0.0055(6) -0.0044(7) -0.0129(8)
N1 0.0289(6) 0.0198(6) 0.0178(5) 0.0025(4) -0.0039(5) -0.0114(5)
N2 0.0270(7) 0.0275(6) 0.0246(6) -0.0025(5) -0.0057(5) -0.0067(5)
O1 0.0260(5) 0.0230(5) 0.0187(5) 0.0044(4) -0.0046(4) -0.0126(4)
O2 0.0376(6) 0.0244(5) 0.0456(7) 0.0047(5) -0.0124(5) -0.0066(5)
O3 0.0250(6) 0.0389(6) 0.0486(7) -0.0046(5) -0.0099(5) -0.0110(5)
O4 0.0398(6) 0.0246(5) 0.0285(5) -0.0029(4) -0.0068(5) -0.0100(5)
O5 0.0373(6) 0.0289(5) 0.0194(5) 0.0001(4) -0.0057(4) -0.0096(5)

loop_
_atom_type_symbol
_atom_type_description
_atom_type_scat_dispersion_real
_atom_type_scat_dispersion_imag
_atom_type_scat_source
C C 0.0033 0.0016 'International Tables Vol C Tables 4.2.6.8 and 6.1.1.4'
H H 0 0 'International Tables Vol C Tables 4.2.6.8 and 6.1.1.4'
N N 0.0061 0.0033 'International Tables Vol C Tables 4.2.6.8 and 6.1.1.4'
O O 0.0106 0.006 'International Tables Vol C Tables 4.2.6.8 and 6.1.1.4'

loop_
_geom_angle_atom_site_label_1
_geom_angle_atom_site_label_2
_geom_angle_atom_site_label_3
_geom_angle
O1 C1 C5 107.34(10)
O1 C1 C2 107.53(10)
C5 C1 C2 112.06(11)
O1 C1 H1 109.9
C5 C1 H1 109.9
C2 C1 H1 109.9
C3 C2 C1 112.32(11)
C3 C2 H2A 109.1
C1 C2 H2A 109.1
C3 C2 H2B 109.1
C1 C2 H2B 109.1
H2A C2 H2B 107.9
C2 C3 C23 110.06(11)
C2 C3 C4 113.70(10)
C23 C3 C4 110.30(11)
C2 C3 N2 108.46(11)
C23 C3 N2 104.84(10)
C4 C3 N2 109.09(10)
N1 C4 C11 117.55(11)
N1 C4 C3 107.35(10)
C11 C4 C3 114.15(11)
N1 C4 H4 105.6
C11 C4 H4 105.6
C3 C4 H4 105.6
C10 C5 C6 118.79(12)
C10 C5 C1 121.04(12)
C6 C5 C1 120.14(12)
C7 C6 C5 120.60(13)
C7 C6 H6 119.7
C5 C6 H6 119.7
C6 C7 C8 120.16(14)
C6 C7 H7 119.9
C8 C7 H7 119.9
C9 C8 C7 120.08(13)
C9 C8 H8 120
C7 C8 H8 120
C8 C9 C10 119.80(14)
C8 C9 H9 120.1
C10 C9 H9 120.1
C5 C10 C9 120.51(13)
C5 C10 H10 119.7
C9 C10 H10 119.7
C16 C11 C12 118.10(13)
C16 C11 C4 124.40(12)
C12 C11 C4 117.50(12)
C13 C12 C11 121.38(14)
C13 C12 H12 119.3
C11 C12 H12 119.3
C14 C13 C12 120.02(14)
C14 C13 H13 120
C12 C13 H13 120
C13 C14 C15 119.40(15)
C13 C14 H14 120.3
C15 C14 H14 120.3
C14 C15 C16 120.84(14)
C14 C15 H15 119.6
C16 C15 H15 119.6
C15 C16 C11 120.24(13)
C15 C16 H16 119.9
C11 C16 H16 119.9
C22 C17 C18 119.57(12)
C22 C17 N1 122.59(12)
C18 C17 N1 117.76(12)
C19 C18 C17 120.06(13)
C19 C18 H18 120
C17 C18 H18 120
C18 C19 C20 120.52(13)
C18 C19 H19 119.7
C20 C19 H19 119.7
C21 C20 C19 119.28(13)
C21 C20 H20 120.4
C19 C20 H20 120.4
C20 C21 C22 120.90(13)
C20 C21 H21 119.5
C22 C21 H21 119.5
C17 C22 C21 119.62(13)
C17 C22 H22 120.2
C21 C22 H22 120.2
O4 C23 O5 125.77(13)
O4 C23 C3 123.69(12)
O5 C23 C3 110.53(11)
O5 C24 H24A 109.5
O5 C24 H24B 109.5
H24A C24 H24B 109.5
O5 C24 H24C 109.5
H24A C24 H24C 109.5
H24B C24 H24C 109.5
C17 N1 O1 108.63(9)
C17 N1 C4 114.37(10)
O1 N1 C4 109.84(9)
O3 N2 O2 124.66(12)
O3 N2 C3 115.45(11)
O2 N2 C3 119.84(11)
N1 O1 C1 106.32(9)
C23 O5 C24 115.07(11)

loop_
_geom_bond_atom_site_label_1
_geom_bond_atom_site_label_2
_geom_bond_distance
C1 O1 1.4469(15)
C1 C5 1.5065(18)
C1 C2 1.5272(18)
C1 H1 1
C2 C3 1.5219(18)
C2 H2A 0.99
C2 H2B 0.99
C3 C23 1.5429(19)
C3 C4 1.5479(18)
C3 N2 1.5549(17)
C4 N1 1.4830(16)
C4 C11 1.520(2)
C4 H4 1
C5 C10 1.3878(19)
C5 C6 1.394(2)
C6 C7 1.3798(19)
C6 H6 0.95
C7 C8 1.382(2)
C7 H7 0.95
C8 C9 1.380(2)
C8 H8 0.95
C9 C10 1.393(2)
C9 H9 0.95
C10 H10 0.95
C11 C16 1.3930(19)
C11 C12 1.3976(19)
C12 C13 1.383(2)
C12 H12 0.95
C13 C14 1.380(2)
C13 H13 0.95
C14 C15 1.384(2)
C14 H14 0.95
C15 C16 1.390(2)
C15 H15 0.95
C16 H16 0.95
C17 C22 1.3905(19)
C17 C18 1.3953(18)
C17 N1 1.4304(17)
C18 C19 1.3858(19)
C18 H18 0.95
C19 C20 1.387(2)
C19 H19 0.95
C20 C21 1.383(2)
C20 H20 0.95
C21 C22 1.3913(19)
C21 H21 0.95
C22 H22 0.95
C23 O4 1.1949(16)
C23 O5 1.3317(16)
C24 O5 1.4575(17)
C24 H24A 0.98
C24 H24B 0.98
C24 H24C 0.98
N1 O1 1.4464(13)
N2 O3 1.2197(15)
N2 O2 1.2215(15)

loop_
_geom_torsion_atom_site_label_1
_geom_torsion_atom_site_label_2
_geom_torsion_atom_site_label_3
_geom_torsion_atom_site_label_4
_geom_torsion
O1 C1 C2 C3 -53.58(14)
C5 C1 C2 C3 -171.30(11)
C1 C2 C3 C23 167.13(11)
C1 C2 C3 C4 42.83(16)
C1 C2 C3 N2 -78.70(13)
C2 C3 C4 N1 -45.13(14)
C23 C3 C4 N1 -169.31(10)
N2 C3 C4 N1 76.04(12)
C2 C3 C4 C11 87.02(14)
C23 C3 C4 C11 -37.16(14)
N2 C3 C4 C11 -151.81(11)
O1 C1 C5 C10 123.26(13)
C2 C1 C5 C10 -118.90(14)
O1 C1 C5 C6 -58.75(15)
C2 C1 C5 C6 59.08(16)
C10 C5 C6 C7 1.6(2)
C1 C5 C6 C7 -176.47(12)
C5 C6 C7 C8 0.4(2)
C6 C7 C8 C9 -1.9(2)
C7 C8 C9 C10 1.3(2)
C6 C5 C10 C9 -2.2(2)
C1 C5 C10 C9 175.85(12)
C8 C9 C10 C5 0.8(2)
N1 C4 C11 C16 53.37(18)
C3 C4 C11 C16 -73.68(16)
N1 C4 C11 C12 -126.50(13)
C3 C4 C11 C12 106.45(14)
C16 C11 C12 C13 1.1(2)
C4 C11 C12 C13 -179.05(13)
C11 C12 C13 C14 -0.1(2)
C12 C13 C14 C15 -0.5(2)
C13 C14 C15 C16 0.1(2)
C14 C15 C16 C11 0.9(2)
C12 C11 C16 C15 -1.5(2)
C4 C11 C16 C15 178.66(12)
C22 C17 C18 C19 2.3(2)
N1 C17 C18 C19 179.15(12)
C17 C18 C19 C20 -1.6(2)
C18 C19 C20 C21 -0.5(2)
C19 C20 C21 C22 1.8(2)
C18 C17 C22 C21 -1.0(2)
N1 C17 C22 C21 -177.67(13)
C20 C21 C22 C17 -1.1(2)
C2 C3 C23 O4 -19.30(18)
C4 C3 C23 O4 106.94(15)
N2 C3 C23 O4 -135.75(13)
C2 C3 C23 O5 162.13(11)
C4 C3 C23 O5 -71.62(13)
N2 C3 C23 O5 45.68(14)
C22 C17 N1 O1 -1.44(17)
C18 C17 N1 O1 -178.20(11)
C22 C17 N1 C4 -124.54(14)
C18 C17 N1 C4 58.71(16)
C11 C4 N1 C17 53.46(15)
C3 C4 N1 C17 -176.26(10)
C11 C4 N1 O1 -68.98(13)
C3 C4 N1 O1 61.30(12)
C2 C3 N2 O3 -48.01(15)
C23 C3 N2 O3 69.54(14)
C4 C3 N2 O3 -172.33(11)
C2 C3 N2 O2 134.25(13)
C23 C3 N2 O2 -108.19(13)
C4 C3 N2 O2 9.93(16)
C17 N1 O1 C1 158.24(10)
C4 N1 O1 C1 -75.98(12)
C5 C1 O1 N1 -170.53(10)
C2 C1 O1 N1 68.74(12)
O4 C23 O5 C24 -0.8(2)
C3 C23 O5 C24 177.74(11)
